data_1555823
loop_
_publ_author_name
'Lin, Dongqing'
'Wei, Ying'
'Ou, Changjin'
'Huang, Hao'
'Xie, Linghai'
'Tang, Lei'
'Huang, Wei'

_publ_section_title
;
 Carbon Cationic Relay via Superelectrophiles: Synthesis of
 Spiro-diazafluorenes.
;
_journal_issue 24
_journal_name_full 'Organic letters'
_journal_page_first 6220
_journal_page_last 6223
_journal_paper_doi 10.1021/acs.orglett.6b02595
_journal_volume 18
_journal_year 2016
_chemical_formula_moiety 'C23 H12 Br2 N2 O'
_chemical_formula_sum 'C23 H21 Br2 N2 O'
_chemical_formula_weight 501.24
_space_group_crystal_system monoclinic
_space_group_IT_number 14
_space_group_name_Hall '-P 2ybc'
_space_group_name_H-M_alt 'P 1 21/c 1'
_atom_sites_solution_hydrogens geom
_atom_sites_solution_primary direct
_audit_creation_date 2016-02-24
_audit_creation_method
;
Olex2 1.2-beta
(compiled 2016.02.19 svn.r3266 for OlexSys, GUI svn.r5155)
;
_cell_angle_alpha 90
_cell_angle_beta 101.1885(18)
_cell_angle_gamma 90
_cell_formula_units_Z 4
_cell_length_a 16.6039(15)
_cell_length_b 12.5136(11)
_cell_length_c 9.0084(8)
_cell_measurement_reflns_used 9870
_cell_measurement_temperature 100
_cell_measurement_theta_max 35.06
_cell_measurement_theta_min 2.30
_cell_volume 1836.1(3)
_computing_molecular_graphics 'Olex2 (Dolomanov et al., 2009)'
_computing_publication_material 'Olex2 (Dolomanov et al., 2009)'
_computing_structure_refinement 'ShelXL (Sheldrick, 2015)'
_computing_structure_solution 'ShelXS (Sheldrick, 2008)'
_diffrn_ambient_temperature 100.0
_diffrn_detector 'CCD area detector'
_diffrn_detector_area_resol_mean 5.6
_diffrn_detector_type 'Bruker SMART CCD 6000 area detector'
_diffrn_measured_fraction_theta_full 0.980
_diffrn_measured_fraction_theta_max 0.946
_diffrn_measurement_device 'three-circle diffractometer'
_diffrn_measurement_device_type 'CCD Area Detector'
_diffrn_measurement_method '\w scans'
_diffrn_radiation_monochromator graphite
_diffrn_radiation_probe x-ray
_diffrn_radiation_type MoK\a
_diffrn_radiation_wavelength 0.71073
_diffrn_reflns_av_R_equivalents 0.0536
_diffrn_reflns_av_unetI/netI 0.0687
_diffrn_reflns_Laue_measured_fraction_full 0.980
_diffrn_reflns_Laue_measured_fraction_max 0.946
_diffrn_reflns_limit_h_max 22
_diffrn_reflns_limit_h_min -26
_diffrn_reflns_limit_k_max 12
_diffrn_reflns_limit_k_min -20
_diffrn_reflns_limit_l_max 14
_diffrn_reflns_limit_l_min -13
_diffrn_reflns_number 19207
_diffrn_reflns_point_group_measured_fraction_full 0.980
_diffrn_reflns_point_group_measured_fraction_max 0.946
_diffrn_reflns_theta_full 25.242
_diffrn_reflns_theta_max 35.134
_diffrn_reflns_theta_min 2.501
_diffrn_source 'sealed X-ray tube'
_diffrn_source_target Mo
_exptl_absorpt_coefficient_mu 4.433
_exptl_absorpt_correction_T_max 0.7469
_exptl_absorpt_correction_T_min 0.2038
_exptl_absorpt_correction_type multi-scan
_exptl_absorpt_process_details 'SADABS 2014/2'
_exptl_crystal_colour colourless
_exptl_crystal_colour_primary colourless
_exptl_crystal_density_diffrn 1.813
_exptl_crystal_description block
_exptl_crystal_F_000 1004
_exptl_crystal_size_max 0.3
_exptl_crystal_size_mid 0.21
_exptl_crystal_size_min 0.15
_refine_diff_density_max 2.513
_refine_diff_density_min -2.691
_refine_diff_density_rms 0.249
_refine_ls_extinction_method none
_refine_ls_goodness_of_fit_ref 1.148
_refine_ls_hydrogen_treatment constr
_refine_ls_matrix_type full
_refine_ls_number_parameters 253
_refine_ls_number_reflns 7735
_refine_ls_number_restraints 0
_refine_ls_restrained_S_all 1.148
_refine_ls_R_factor_all 0.1043
_refine_ls_R_factor_gt 0.0871
_refine_ls_shift/su_max 0.001
_refine_ls_shift/su_mean 0.000
_refine_ls_structure_factor_coef Fsqd
_refine_ls_weighting_details 'w=1/[\s^2^(Fo^2^)+29.4076P] where P=(Fo^2^+2Fc^2^)/3'
_refine_ls_weighting_scheme calc
_refine_ls_wR_factor_gt 0.1733
_refine_ls_wR_factor_ref 0.1823
_reflns_Friedel_coverage 0.000
_reflns_number_gt 6599
_reflns_number_total 7735
_reflns_threshold_expression 'I > 2\s(I)'
_cod_data_source_file ol6b02595_si_002.cif
_cod_data_source_block weiying1
_cod_database_code 1555823
_shelx_space_group_comment
;
The symmetry employed for this shelxl refinement is uniquely defined
by the following loop, which should always be used as a source of
symmetry information in preference to the above space-group names.
They are only intended as comments.
;
_olex2_refinement_description
;
1. Fixed Uiso
 At 1.2 times of:
  All C(H) groups
2.a Aromatic/amide H refined with riding coordinates:
 C1(H1), C2(H2), C3(H3), C8(H8), C9(H9), C10(H10), C13(H13), C14(H14),
 C16(H16), C21(H21), C22(H22), C23(H23)
;
_shelx_shelxl_version_number 2014/7
_olex2_submission_special_instructions 'No special instructions were received'

loop_
_space_group_symop_operation_xyz
'x, y, z'
'-x, y+1/2, -z+1/2'
'-x, -y, -z'
'x, -y-1/2, z-1/2'

loop_
_atom_site_label
_atom_site_type_symbol
_atom_site_fract_x
_atom_site_fract_y
_atom_site_fract_z
_atom_site_U_iso_or_equiv
_atom_site_adp_type
_atom_site_occupancy
_atom_site_site_symmetry_order
_atom_site_calc_flag
_atom_site_refinement_flags_posn
Br1 Br 0.07164(2) 0.51420(4) 0.32009(5) 0.00801(10) Uani 1 1 d .
Br2 Br 0.57835(3) 0.31540(5) 0.06901(6) 0.01881(13) Uani 1 1 d .
O1 O 0.39365(19) 0.4390(3) 0.4366(4) 0.0129(6) Uani 1 1 d .
N1 N 0.0600(2) 0.3888(3) -0.0927(4) 0.0085(6) Uani 1 1 d .
N2 N 0.1284(2) 0.6148(3) -0.1024(4) 0.0109(7) Uani 1 1 d .
C1 C 0.0383(3) 0.2888(4) -0.0583(5) 0.0110(7) Uani 1 1 d .
H1 H -0.0072 0.2564 -0.1230 0.013 Uiso 1 1 calc R
C2 C 0.0782(3) 0.2308(4) 0.0657(5) 0.0109(7) Uani 1 1 d .
H2 H 0.0589 0.1619 0.0856 0.013 Uiso 1 1 calc R
C3 C 0.1472(3) 0.2743(4) 0.1614(5) 0.0095(7) Uani 1 1 d .
H3 H 0.1771 0.2351 0.2446 0.011 Uiso 1 1 calc R
C4 C 0.1697(2) 0.3767(3) 0.1291(5) 0.0066(6) Uani 1 1 d .
C5 C 0.1240(2) 0.4297(4) 0.0030(5) 0.0064(6) Uani 1 1 d .
C6 C 0.1569(2) 0.5382(4) -0.0016(4) 0.0067(7) Uani 1 1 d .
C7 C 0.2232(2) 0.5508(4) 0.1194(5) 0.0073(7) Uani 1 1 d .
C8 C 0.2647(3) 0.6467(4) 0.1390(5) 0.0105(7) Uani 1 1 d .
H8 H 0.3104 0.6575 0.2193 0.013 Uiso 1 1 calc R
C9 C 0.2363(3) 0.7269(4) 0.0349(6) 0.0123(8) Uani 1 1 d .
H9 H 0.2625 0.7947 0.0430 0.015 Uiso 1 1 calc R
C10 C 0.1691(3) 0.7076(4) -0.0812(5) 0.0120(8) Uani 1 1 d .
H10 H 0.1510 0.7641 -0.1500 0.014 Uiso 1 1 calc R
C11 C 0.2404(2) 0.4458(3) 0.2090(5) 0.0056(6) Uani 1 1 d .
C12 C 0.3220(2) 0.4013(4) 0.1808(5) 0.0076(7) Uani 1 1 d .
C13 C 0.3293(3) 0.3617(4) 0.0378(5) 0.0097(7) Uani 1 1 d .
H13 H 0.2811 0.3527 -0.0377 0.012 Uiso 1 1 calc R
C14 C 0.4047(3) 0.3356(4) 0.0044(5) 0.0117(8) Uani 1 1 d .
H14 H 0.4087 0.3110 -0.0937 0.014 Uiso 1 1 calc R
C15 C 0.4741(3) 0.3458(4) 0.1165(5) 0.0110(7) Uani 1 1 d .
C16 C 0.4703(3) 0.3799(4) 0.2610(5) 0.0114(8) Uani 1 1 d .
H16 H 0.5185 0.3848 0.3374 0.014 Uiso 1 1 calc R
C17 C 0.3931(2) 0.4068(4) 0.2913(5) 0.0087(7) Uani 1 1 d .
C18 C 0.3197(3) 0.4577(4) 0.4805(5) 0.0101(7) Uani 1 1 d .
C19 C 0.2446(2) 0.4631(3) 0.3789(4) 0.0060(6) Uani 1 1 d .
C20 C 0.1761(2) 0.4908(3) 0.4432(5) 0.0067(6) Uani 1 1 d .
C21 C 0.1823(3) 0.5080(4) 0.5978(5) 0.0099(7) Uani 1 1 d .
H21 H 0.1348 0.5250 0.6373 0.012 Uiso 1 1 calc R
C22 C 0.2584(3) 0.5002(4) 0.6936(5) 0.0106(7) Uani 1 1 d .
H22 H 0.2632 0.5125 0.7990 0.013 Uiso 1 1 calc R
C23 C 0.3277(3) 0.4744(4) 0.6354(5) 0.0116(8) Uani 1 1 d .
H23 H 0.3798 0.4683 0.7006 0.014 Uiso 1 1 calc R

loop_
_atom_site_aniso_label
_atom_site_aniso_U_11
_atom_site_aniso_U_22
_atom_site_aniso_U_33
_atom_site_aniso_U_23
_atom_site_aniso_U_13
_atom_site_aniso_U_12
Br1 0.00459(15) 0.00978(18) 0.00995(17) -0.00157(14) 0.00211(12) 0.00134(14)
Br2 0.00641(18) 0.0291(3) 0.0219(2) -0.0067(2) 0.00515(16) 0.00413(17)
O1 0.0029(11) 0.026(2) 0.0096(13) -0.0031(13) 0.0006(10) 0.0011(12)
N1 0.0042(13) 0.0091(16) 0.0110(15) -0.0007(12) -0.0014(11) -0.0002(12)
N2 0.0103(15) 0.0120(18) 0.0113(15) 0.0026(13) 0.0046(12) 0.0033(13)
C1 0.0067(15) 0.011(2) 0.0148(18) -0.0022(15) 0.0011(14) -0.0020(14)
C2 0.0098(16) 0.0064(18) 0.0171(19) -0.0014(15) 0.0039(14) -0.0014(14)
C3 0.0090(16) 0.0059(18) 0.0136(17) 0.0002(14) 0.0025(14) -0.0009(14)
C4 0.0049(14) 0.0071(17) 0.0079(15) -0.0010(12) 0.0009(12) 0.0018(13)
C5 0.0057(14) 0.0071(17) 0.0075(15) -0.0004(13) 0.0039(12) 0.0017(13)
C6 0.0057(14) 0.0092(18) 0.0060(15) 0.0002(12) 0.0035(12) 0.0004(13)
C7 0.0062(14) 0.0072(17) 0.0096(16) -0.0004(13) 0.0038(12) 0.0025(13)
C8 0.0092(16) 0.0084(19) 0.0149(18) -0.0020(14) 0.0044(14) 0.0015(14)
C9 0.0149(18) 0.0050(18) 0.019(2) 0.0011(15) 0.0083(16) -0.0003(15)
C10 0.0141(18) 0.0077(19) 0.0163(19) 0.0056(15) 0.0077(15) 0.0046(15)
C11 0.0032(13) 0.0035(16) 0.0100(16) 0.0003(12) 0.0010(12) -0.0003(12)
C12 0.0057(14) 0.0079(18) 0.0098(16) 0.0005(13) 0.0031(12) 0.0004(13)
C13 0.0071(15) 0.0104(19) 0.0117(17) -0.0033(14) 0.0020(13) 0.0032(14)
C14 0.0080(16) 0.014(2) 0.0133(18) -0.0056(15) 0.0034(14) 0.0011(15)
C15 0.0066(15) 0.012(2) 0.0155(18) -0.0012(15) 0.0054(14) 0.0048(14)
C16 0.0053(15) 0.017(2) 0.0121(17) 0.0004(15) 0.0021(13) 0.0029(15)
C17 0.0052(15) 0.0115(19) 0.0100(16) -0.0006(14) 0.0027(13) -0.0017(14)
C18 0.0062(15) 0.014(2) 0.0100(17) 0.0015(14) 0.0014(13) -0.0002(14)
C19 0.0079(15) 0.0030(16) 0.0077(15) 0.0006(12) 0.0027(12) 0.0012(12)
C20 0.0039(14) 0.0043(16) 0.0125(16) -0.0005(13) 0.0031(12) 0.0011(12)
C21 0.0108(16) 0.0110(19) 0.0090(16) -0.0010(14) 0.0043(13) -0.0012(15)
C22 0.0123(17) 0.010(2) 0.0108(17) 0.0002(14) 0.0043(14) -0.0023(14)
C23 0.0091(16) 0.015(2) 0.0104(17) 0.0013(15) 0.0016(13) -0.0014(15)

loop_
_atom_type_symbol
_atom_type_description
_atom_type_scat_dispersion_real
_atom_type_scat_dispersion_imag
_atom_type_scat_source
C C 0.0033 0.0016 'International Tables Vol C Tables 4.2.6.8 and 6.1.1.4'
H H 0.0000 0.0000 'International Tables Vol C Tables 4.2.6.8 and 6.1.1.4'
N N 0.0061 0.0033 'International Tables Vol C Tables 4.2.6.8 and 6.1.1.4'
O O 0.0106 0.0060 'International Tables Vol C Tables 4.2.6.8 and 6.1.1.4'
Br Br -0.2901 2.4595 'International Tables Vol C Tables 4.2.6.8 and 6.1.1.4'

loop_
_geom_angle_atom_site_label_1
_geom_angle_atom_site_label_2
_geom_angle_atom_site_label_3
_geom_angle
C17 O1 C18 118.8(3)
C5 N1 C1 114.9(4)
C10 N2 C6 114.9(4)
N1 C1 H1 118.0
N1 C1 C2 124.0(4)
C2 C1 H1 118.0
C1 C2 H2 120.1
C1 C2 C3 119.9(4)
C3 C2 H2 120.1
C2 C3 H3 121.6
C4 C3 C2 116.9(4)
C4 C3 H3 121.6
C3 C4 C5 118.9(4)
C3 C4 C11 130.0(4)
C5 C4 C11 111.1(4)
N1 C5 C4 125.3(4)
N1 C5 C6 126.3(4)
C4 C5 C6 108.3(4)
N2 C6 C5 126.6(4)
N2 C6 C7 124.5(4)
C7 C6 C5 108.9(4)
C6 C7 C11 110.5(4)
C8 C7 C6 119.8(4)
C8 C7 C11 129.7(4)
C7 C8 H8 121.8
C7 C8 C9 116.4(4)
C9 C8 H8 121.8
C8 C9 H9 120.1
C8 C9 C10 119.9(4)
C10 C9 H9 120.1
N2 C10 C9 124.4(4)
N2 C10 H10 117.8
C9 C10 H10 117.8
C4 C11 C7 100.9(3)
C4 C11 C12 110.0(3)
C4 C11 C19 115.7(3)
C12 C11 C7 107.7(3)
C12 C11 C19 110.3(3)
C19 C11 C7 111.8(3)
C13 C12 C11 121.1(4)
C17 C12 C11 121.3(4)
C17 C12 C13 117.5(4)
C12 C13 H13 119.2
C14 C13 C12 121.6(4)
C14 C13 H13 119.2
C13 C14 H14 120.6
C13 C14 C15 118.8(4)
C15 C14 H14 120.6
C14 C15 Br2 118.9(3)
C14 C15 C16 122.1(4)
C16 C15 Br2 118.9(3)
C15 C16 H16 121.1
C15 C16 C17 117.9(4)
C17 C16 H16 121.1
O1 C17 C12 123.1(4)
O1 C17 C16 114.9(4)
C12 C17 C16 122.0(4)
O1 C18 C19 123.4(4)
O1 C18 C23 113.3(4)
C23 C18 C19 123.3(4)
C18 C19 C11 120.6(4)
C18 C19 C20 115.4(4)
C20 C19 C11 123.9(4)
C19 C20 Br1 121.0(3)
C21 C20 Br1 116.3(3)
C21 C20 C19 122.6(4)
C20 C21 H21 120.3
C22 C21 C20 119.4(4)
C22 C21 H21 120.3
C21 C22 H22 120.0
C21 C22 C23 120.1(4)
C23 C22 H22 120.0
C18 C23 H23 120.4
C22 C23 C18 119.2(4)
C22 C23 H23 120.4

loop_
_geom_bond_atom_site_label_1
_geom_bond_atom_site_label_2
_geom_bond_distance
Br1 C20 1.892(4)
Br2 C15 1.900(4)
O1 C17 1.368(5)
O1 C18 1.380(5)
N1 C1 1.355(6)
N1 C5 1.334(5)
N2 C6 1.342(6)
N2 C10 1.339(6)
C1 H1 0.9500
C1 C2 1.388(7)
C2 H2 0.9500
C2 C3 1.403(6)
C3 H3 0.9500
C3 C4 1.381(6)
C4 C5 1.405(6)
C4 C11 1.522(6)
C5 C6 1.466(6)
C6 C7 1.400(6)
C7 C8 1.379(6)
C7 C11 1.540(6)
C8 H8 0.9500
C8 C9 1.392(7)
C9 H9 0.9500
C9 C10 1.394(7)
C10 H10 0.9500
C11 C12 1.530(6)
C11 C19 1.534(6)
C12 C13 1.407(6)
C12 C17 1.391(6)
C13 H13 0.9500
C13 C14 1.383(6)
C14 H14 0.9500
C14 C15 1.383(6)
C15 C16 1.383(6)
C16 H16 0.9500
C16 C17 1.403(6)
C18 C19 1.398(6)
C18 C23 1.392(6)
C19 C20 1.416(5)
C20 C21 1.393(6)
C21 H21 0.9500
C21 C22 1.389(6)
C22 H22 0.9500
C22 C23 1.391(6)
C23 H23 0.9500

loop_
_geom_torsion_atom_site_label_1
_geom_torsion_atom_site_label_2
_geom_torsion_atom_site_label_3
_geom_torsion_atom_site_label_4
_geom_torsion
Br1 C20 C21 C22 -175.2(3)
Br2 C15 C16 C17 177.0(4)
O1 C18 C19 C11 1.3(7)
O1 C18 C19 C20 -175.5(4)
O1 C18 C23 C22 176.4(4)
N1 C1 C2 C3 -2.0(7)
N1 C5 C6 N2 0.0(7)
N1 C5 C6 C7 179.0(4)
N2 C6 C7 C8 -1.2(6)
N2 C6 C7 C11 -178.4(4)
C1 N1 C5 C4 1.9(6)
C1 N1 C5 C6 -175.7(4)
C1 C2 C3 C4 2.7(6)
C2 C3 C4 C5 -1.2(6)
C2 C3 C4 C11 -179.8(4)
C3 C4 C5 N1 -1.2(6)
C3 C4 C5 C6 176.8(4)
C3 C4 C11 C7 -175.8(4)
C3 C4 C11 C12 70.7(5)
C3 C4 C11 C19 -55.0(6)
C4 C5 C6 N2 -177.9(4)
C4 C5 C6 C7 1.1(4)
C4 C11 C12 C13 40.3(5)
C4 C11 C12 C17 -145.2(4)
C4 C11 C19 C18 137.3(4)
C4 C11 C19 C20 -46.3(6)
C5 N1 C1 C2 -0.3(6)
C5 C4 C11 C7 5.5(4)
C5 C4 C11 C12 -108.0(4)
C5 C4 C11 C19 126.3(4)
C5 C6 C7 C8 179.8(4)
C5 C6 C7 C11 2.6(4)
C6 N2 C10 C9 0.0(6)
C6 C7 C8 C9 0.7(6)
C6 C7 C11 C4 -4.8(4)
C6 C7 C11 C12 110.4(4)
C6 C7 C11 C19 -128.3(4)
C7 C8 C9 C10 0.0(6)
C7 C11 C12 C13 -68.7(5)
C7 C11 C12 C17 105.8(5)
C7 C11 C19 C18 -108.0(4)
C7 C11 C19 C20 68.4(5)
C8 C7 C11 C4 178.3(4)
C8 C7 C11 C12 -66.5(5)
C8 C7 C11 C19 54.7(5)
C8 C9 C10 N2 -0.3(7)
C10 N2 C6 C5 179.6(4)
C10 N2 C6 C7 0.8(6)
C11 C4 C5 N1 177.7(4)
C11 C4 C5 C6 -4.3(4)
C11 C7 C8 C9 177.4(4)
C11 C12 C13 C14 170.6(4)
C11 C12 C17 O1 8.5(7)
C11 C12 C17 C16 -171.2(4)
C11 C19 C20 Br1 -2.3(6)
C11 C19 C20 C21 -178.7(4)
C12 C11 C19 C18 11.7(5)
C12 C11 C19 C20 -171.8(4)
C12 C13 C14 C15 2.0(7)
C13 C12 C17 O1 -176.8(4)
C13 C12 C17 C16 3.4(7)
C13 C14 C15 Br2 -177.6(4)
C13 C14 C15 C16 0.9(8)
C14 C15 C16 C17 -1.5(8)
C15 C16 C17 O1 179.5(4)
C15 C16 C17 C12 -0.7(7)
C17 O1 C18 C19 -11.1(7)
C17 O1 C18 C23 171.0(4)
C17 C12 C13 C14 -4.1(7)
C18 O1 C17 C12 6.1(7)
C18 O1 C17 C16 -174.1(4)
C18 C19 C20 Br1 174.3(3)
C18 C19 C20 C21 -2.1(6)
C19 C11 C12 C13 169.1(4)
C19 C11 C12 C17 -16.4(6)
C19 C18 C23 C22 -1.5(7)
C19 C20 C21 C22 1.4(7)
C20 C21 C22 C23 -0.6(7)
C21 C22 C23 C18 0.6(7)
C23 C18 C19 C11 178.9(4)
C23 C18 C19 C20 2.2(7)
